data_7108152
loop_
_publ_author_name
'Javier Marti-Rujas'
'Luca Colombo'
'Jian Lu'
'Archan Dey'
'Giancarlo Terraneo'
'Pierangelo Metrangolo'
'Tullio Pilati'
'Giuseppe Resnati'

_publ_section_title
;
 Hydrogen and halogen bonding drive the orthogonal self-assembly of an
 organic framework possessing 2D channels
;
_journal_name_full Chem.Commun.
_journal_page_first 8207
_journal_paper_doi 10.1039/c2cc33682k
_journal_volume 48
_journal_year 2012
_chemical_formula_moiety 'C24 H11 N2 O2 F8 I2 1+, 2(C6 H4 Br2), I 1-'
_chemical_formula_sum 'C36 H19 Br4 F8 I3 N2 O2'
_chemical_formula_weight 1363.87
_chemical_name_systematic
;
?
;
_space_group_IT_number 2
_symmetry_cell_setting triclinic
_symmetry_space_group_name_Hall '-P 1'
_symmetry_space_group_name_H-M 'P -1'
_atom_sites_solution_hydrogens geom
_atom_sites_solution_primary direct
_atom_sites_solution_secondary difmap
_audit_creation_method SHELXL-97
_cell_angle_alpha 92.354(3)
_cell_angle_beta 94.750(3)
_cell_angle_gamma 98.469(3)
_cell_formula_units_Z 2
_cell_length_a 9.2497(4)
_cell_length_b 11.8502(6)
_cell_length_c 19.1570(10)
_cell_measurement_reflns_used 9962
_cell_measurement_temperature 93(2)
_cell_measurement_theta_max 31.34
_cell_measurement_theta_min 2.56
_cell_volume 2066.76(18)
_computing_cell_refinement 'Bruker SAINT'
_computing_data_collection 'Bruker APEX2'
_computing_data_reduction 'Bruker SAINT'
_computing_molecular_graphics
;
ORTEP-3 (Farrugia, L.J. (1997) Jour. Appl. Cryst. 30, 565)
Mercury (Macrae, C. F., Edgington, P. R., McCabe, P., Pidcock, E.,
Shields, G. P., Taylor, R., Towler, M. & van de Streek, J. (2006).
J. Appl. Cryst. 39, 453-457
;
_computing_publication_material SHELXTL
_computing_structure_refinement 'SHELXL (Sheldrick, G. M. (2008). Acta Cryst. A64, 112-122)'
_computing_structure_solution
;
SIR2002 (Burla, M. C., Camalli, M., Carrozzini, B., Cascarano, G. L.,
Giacovazzo, C., Polidori, G. & Spagna, R. (2003).
J. Appl. Cryst. 36, 1103.)
;
_diffrn_ambient_temperature 93(2)
_diffrn_measured_fraction_theta_full 0.995
_diffrn_measured_fraction_theta_max 0.879
_diffrn_measurement_device_type 'Bruker APEX-II CCD'
_diffrn_measurement_method '\f and \w scans'
_diffrn_radiation_monochromator graphite
_diffrn_radiation_source 'fine-focus sealed tube'
_diffrn_radiation_type MoK\a
_diffrn_radiation_wavelength 0.71073
_diffrn_reflns_av_R_equivalents 0.0343
_diffrn_reflns_av_sigmaI/netI 0.0551
_diffrn_reflns_limit_h_max 13
_diffrn_reflns_limit_h_min -13
_diffrn_reflns_limit_k_max 17
_diffrn_reflns_limit_k_min -17
_diffrn_reflns_limit_l_max 27
_diffrn_reflns_limit_l_min -27
_diffrn_reflns_number 37595
_diffrn_reflns_theta_full 27.50
_diffrn_reflns_theta_max 32.65
_diffrn_reflns_theta_min 2.39
_diffrn_standards_decay_% 0.00
_exptl_absorpt_coefficient_mu 6.206
_exptl_absorpt_correction_T_max 0.3649
_exptl_absorpt_correction_T_min 0.2764
_exptl_absorpt_correction_type multi-scan
_exptl_absorpt_process_details 'Bruker (2001). SADABS. Bruker AXS Inc., Madison, Wisconsin, USA.'
_exptl_crystal_colour colourless
_exptl_crystal_density_diffrn 2.192
_exptl_crystal_density_method 'not measured'
_exptl_crystal_description prism
_exptl_crystal_F_000 1272
_exptl_crystal_size_max 0.24
_exptl_crystal_size_mid 0.12
_exptl_crystal_size_min 0.06
_refine_diff_density_max 3.454
_refine_diff_density_min -1.941
_refine_diff_density_rms 0.214
_refine_ls_extinction_method none
_refine_ls_goodness_of_fit_ref 1.059
_refine_ls_hydrogen_treatment mixed
_refine_ls_matrix_type full
_refine_ls_number_parameters 645
_refine_ls_number_reflns 13288
_refine_ls_number_restraints 691
_refine_ls_restrained_S_all 1.041
_refine_ls_R_factor_all 0.0926
_refine_ls_R_factor_gt 0.0561
_refine_ls_shift/su_max 0.003
_refine_ls_shift/su_mean 0.000
_refine_ls_structure_factor_coef Fsqd
_refine_ls_weighting_details 'w=1/[\s^2^(Fo^2^)+(0.0548P)^2^+21.9718P] where P=(Fo^2^+2Fc^2^)/3'
_refine_ls_weighting_scheme calc
_refine_ls_wR_factor_gt 0.1404
_refine_ls_wR_factor_ref 0.1559
_reflns_number_gt 9168
_reflns_number_total 13288
_reflns_threshold_expression I>2\s(I)
_cod_data_source_file c2cc33682k.txt
_cod_data_source_block jm062
_cod_original_cell_volume 2066.76(17)
_cod_database_code 7108152

loop_
_symmetry_equiv_pos_as_xyz
'x, y, z'
'-x, -y, -z'

loop_
_atom_site_label
_atom_site_type_symbol
_atom_site_fract_x
_atom_site_fract_y
_atom_site_fract_z
_atom_site_U_iso_or_equiv
_atom_site_adp_type
_atom_site_occupancy
_atom_site_symmetry_multiplicity
_atom_site_calc_flag
_atom_site_refinement_flags
_atom_site_disorder_assembly
_atom_site_disorder_group
I1 I 0.40116(4) 0.11010(4) -0.05696(2) 0.02595(9) Uani 1 1 d . . .
I2 I -0.35894(5) 0.01849(4) 0.62031(2) 0.02907(10) Uani 1 1 d . . .
F1 F 0.2981(4) 0.1894(3) 0.2140(2) 0.0317(9) Uani 1 1 d . . .
F2 F 0.4368(4) 0.2376(3) 0.1001(2) 0.0334(9) Uani 1 1 d . . .
F3 F 0.1426(4) -0.0796(3) -0.0234(2) 0.0287(8) Uani 1 1 d . . .
F4 F 0.0089(4) -0.1304(3) 0.0906(2) 0.0259(8) Uani 1 1 d . . .
F5 F -0.2629(5) -0.1831(3) 0.3730(2) 0.0322(9) Uani 1 1 d . . .
F6 F -0.3990(5) -0.1743(4) 0.4904(2) 0.0365(10) Uani 1 1 d . . .
F7 F 0.0199(5) 0.1748(3) 0.4359(2) 0.0326(9) Uani 1 1 d . . .
F8 F -0.1123(5) 0.1851(4) 0.5540(2) 0.0382(10) Uani 1 1 d . . .
O1 O 0.0902(4) 0.0083(3) 0.2180(2) 0.0190(8) Uani 1 1 d . . .
O2 O -0.0457(4) -0.0109(3) 0.3427(2) 0.0188(8) Uani 1 1 d . . .
N1 N -0.0865(6) -0.4003(4) 0.2545(3) 0.0286(12) Uani 1 1 d D . .
H1 H -0.108(5) -0.488(8) 0.2613(12) 0.05(3) Uiso 1 1 d D . .
N2 N -0.1084(7) 0.3732(5) 0.2577(4) 0.0345(14) Uani 1 1 d . . .
C1 C 0.2570(7) 0.1226(5) 0.1552(3) 0.0225(12) Uani 1 1 d . . .
C2 C 0.3293(6) 0.1469(5) 0.0960(3) 0.0222(12) Uani 1 1 d . . .
C3 C 0.2921(6) 0.0807(5) 0.0343(3) 0.0214(11) Uani 1 1 d . . .
C4 C 0.1840(6) -0.0102(5) 0.0349(3) 0.0203(11) Uani 1 1 d . . .
C5 C 0.1113(6) -0.0379(5) 0.0939(3) 0.0188(11) Uani 1 1 d . . .
C6 C 0.1461(6) 0.0312(5) 0.1559(3) 0.0178(10) Uani 1 1 d . . .
C7 C -0.0590(7) -0.0455(6) 0.2183(3) 0.0273(13) Uani 1 1 d D . .
H7 H -0.1140 -0.0358 0.1723 0.033 Uiso 1 1 calc R . .
C8 C -0.0689(7) -0.1740(5) 0.23146(19) 0.0290(14) Uani 1 1 d D . .
C9 C 0.0567(8) -0.2182(6) 0.2564(3) 0.0381(17) Uani 1 1 d D . .
H9 H 0.1490 -0.1706 0.2653 0.046 Uiso 1 1 calc R . .
C10 C 0.0417(7) -0.3326(5) 0.2674(3) 0.0298(14) Uani 1 1 d D . .
H10 H 0.1251 -0.3644 0.2848 0.036 Uiso 1 1 calc R . .
C11 C -0.2074(7) -0.3590(5) 0.2310(3) 0.0265(13) Uani 1 1 d D . .
H11 H -0.2968 -0.4098 0.2202 0.032 Uiso 1 1 calc R . .
C12 C -0.2041(7) -0.2450(5) 0.2222(4) 0.0265(13) Uani 1 1 d . . .
H12 H -0.2918 -0.2147 0.2101 0.032 Uiso 1 1 calc R . .
C13 C -0.1266(7) 0.0132(6) 0.2769(4) 0.0287(14) Uani 1 1 d . . .
H13 H -0.2321 -0.0209 0.2770 0.034 Uiso 1 1 calc R . .
C14 C -0.1158(8) 0.1407(6) 0.2681(4) 0.0335(16) Uani 1 1 d . . .
C15 C -0.2371(9) 0.1838(6) 0.2360(5) 0.047(2) Uani 1 1 d . . .
H15 H -0.3232 0.1342 0.2177 0.056 Uiso 1 1 calc R . .
C16 C -0.2265(8) 0.3007(6) 0.2320(5) 0.0392(18) Uani 1 1 d . . .
H16 H -0.3072 0.3308 0.2099 0.047 Uiso 1 1 calc R . .
C17 C 0.0090(7) 0.3302(5) 0.2843(4) 0.0297(14) Uani 1 1 d . . .
H17 H 0.0944 0.3817 0.3014 0.036 Uiso 1 1 calc R . .
C18 C 0.0114(7) 0.2146(5) 0.2880(4) 0.0286(14) Uani 1 1 d . . .
H18 H 0.0988 0.1867 0.3039 0.034 Uiso 1 1 calc R . .
C19 C -0.1213(6) -0.0034(5) 0.4001(3) 0.0205(11) Uani 1 1 d . . .
C20 C -0.2291(7) -0.0929(5) 0.4167(3) 0.0216(11) Uani 1 1 d . . .
C21 C -0.2975(7) -0.0858(5) 0.4776(3) 0.0238(12) Uani 1 1 d . . .
C22 C -0.2608(7) 0.0073(6) 0.5262(3) 0.0261(13) Uani 1 1 d . . .
C23 C -0.1563(7) 0.0936(6) 0.5089(3) 0.0261(13) Uani 1 1 d . . .
C24 C -0.0858(7) 0.0906(5) 0.4484(3) 0.0217(12) Uani 1 1 d . . .
I3 I 0.53797(4) 0.09408(4) -0.21918(2) 0.02372(9) Uani 1 1 d . . .
Br1 Br 0.73633(8) 0.35599(6) -0.12319(4) 0.03644(17) Uani 1 1 d . . .
Br2 Br 1.34264(8) 0.50351(7) -0.06066(5) 0.04054(18) Uani 1 1 d . . .
C25 C 0.8930(7) 0.4778(6) -0.1001(4) 0.0271(13) Uani 1 1 d . . .
C26 C 1.0342(8) 0.4507(6) -0.0887(3) 0.0292(14) Uani 1 1 d . . .
H26 H 1.0514 0.3736 -0.0912 0.035 Uiso 1 1 calc R . .
C27 C 1.1481(8) 0.5394(6) -0.0734(4) 0.0312(14) Uani 1 1 d . . .
C28 C 1.1248(8) 0.6516(6) -0.0688(4) 0.0361(16) Uani 1 1 d . . .
H28 H 1.2048 0.7116 -0.0582 0.043 Uiso 1 1 calc R . .
C29 C 0.9840(9) 0.6752(7) -0.0797(5) 0.0412(18) Uani 1 1 d . . .
H29 H 0.9664 0.7522 -0.0762 0.049 Uiso 1 1 calc R . .
C30 C 0.8665(9) 0.5871(7) -0.0959(4) 0.0364(16) Uani 1 1 d . . .
H30 H 0.7692 0.6037 -0.1039 0.044 Uiso 1 1 calc R . .
Br3A Br 0.1578(5) 0.4044(4) -0.4988(3) 0.214(4) Uani 0.4090(14) 1 d PDU A 1
Br4A Br 0.5869(3) 0.4933(6) -0.2728(3) 0.097(2) Uani 0.4090(14) 1 d PDU A 1
C31A C 0.4711(4) 0.5486(8) -0.3432(3) 0.081(5) Uani 0.4090(14) 1 d PDU A 1
C32A C 0.3739(5) 0.4713(9) -0.3876(3) 0.084(5) Uani 0.4090(14) 1 d PDU A 1
H32A H 0.3678 0.3917 -0.3815 0.101 Uiso 0.4090(14) 1 calc PR A 1
C33A C 0.2855(6) 0.5103(9) -0.4410(4) 0.084(5) Uani 0.4090(14) 1 d PDU A 1
C34A C 0.2944(8) 0.6268(8) -0.4500(5) 0.084(5) Uani 0.4090(14) 1 d PDU A 1
H34A H 0.2342 0.6537 -0.4864 0.101 Uiso 0.4090(14) 1 calc PR A 1
C35A C 0.3915(9) 0.7040(9) -0.4056(5) 0.080(6) Uani 0.4090(14) 1 d PDU A 1
H35A H 0.3976 0.7837 -0.4117 0.096 Uiso 0.4090(14) 1 calc PR A 1
C36A C 0.4799(9) 0.6650(9) -0.3522(5) 0.079(6) Uani 0.4090(14) 1 d PDU A 1
H36A H 0.5461 0.7179 -0.3220 0.095 Uiso 0.4090(14) 1 calc PR A 1
Br3B Br 0.2042(4) 0.4126(3) -0.52303(17) 0.0634(9) Uani 0.4090(14) 1 d PDU A 2
Br4B Br 0.5866(2) 0.5050(4) -0.27263(14) 0.0374(7) Uani 0.4090(14) 1 d PDU A 2
C31B C 0.4724(3) 0.5546(6) -0.3489(3) 0.022(3) Uani 0.4090(14) 1 d PDU A 2
C32B C 0.3939(4) 0.4759(7) -0.3992(3) 0.026(3) Uani 0.4090(14) 1 d PDU A 2
H32B H 0.3966 0.3964 -0.3959 0.031 Uiso 0.4090(14) 1 calc PR A 2
C33B C 0.3115(5) 0.5156(7) -0.4543(3) 0.026(3) Uani 0.4090(14) 1 d PDU A 2
C34B C 0.3064(6) 0.6315(6) -0.4598(4) 0.030(3) Uani 0.4090(14) 1 d PDU A 2
H34B H 0.2497 0.6576 -0.4978 0.036 Uiso 0.4090(14) 1 calc PR A 2
C35B C 0.3854(7) 0.7087(7) -0.4091(4) 0.024(3) Uani 0.4090(14) 1 d PDU A 2
H35B H 0.3826 0.7882 -0.4124 0.029 Uiso 0.4090(14) 1 calc PR A 2
C36B C 0.4688(7) 0.6708(7) -0.3535(4) 0.022(3) Uani 0.4090(14) 1 d PDU A 2
H36B H 0.5228 0.7240 -0.3190 0.027 Uiso 0.4090(14) 1 calc PR A 2
Br4C Br 0.5709(3) 0.3584(8) -0.3133(5) 0.124(4) Uani 0.182(3) 1 d PD A 3
Br3C Br 0.7856(8) 0.4217(14) -0.5776(6) 0.250(12) Uani 0.182(3) 1 d PDU A 3
C31C C 0.6183(4) 0.4521(9) -0.3860(4) 0.103(7) Uani 0.182(3) 1 d PDU A 3
C32C C 0.6748(5) 0.4088(9) -0.4448(4) 0.100(7) Uani 0.182(3) 1 d PDU A 3
H32C H 0.6894 0.3311 -0.4479 0.120 Uiso 0.182(3) 1 calc PR A 3
C33C C 0.7100(6) 0.4795(10) -0.4990(5) 0.100(7) Uani 0.182(3) 1 d PDU A 3
C34C C 0.6887(8) 0.5932(10) -0.4945(6) 0.101(7) Uani 0.182(3) 1 d PDU A 3
H34C H 0.7128 0.6414 -0.5315 0.121 Uiso 0.182(3) 1 calc PR A 3
C35C C 0.6322(9) 0.6363(10) -0.4357(6) 0.104(7) Uani 0.182(3) 1 d PDU A 3
H35C H 0.6177 0.7139 -0.4325 0.125 Uiso 0.182(3) 1 calc PR A 3
C36C C 0.5970(8) 0.5658(9) -0.3814(6) 0.104(7) Uani 0.182(3) 1 d PDU A 3
H36C H 0.5584 0.5953 -0.3412 0.125 Uiso 0.182(3) 1 calc PR A 3

loop_
_atom_site_aniso_label
_atom_site_aniso_U_11
_atom_site_aniso_U_22
_atom_site_aniso_U_33
_atom_site_aniso_U_23
_atom_site_aniso_U_13
_atom_site_aniso_U_12
I1 0.02096(18) 0.0334(2) 0.02631(19) 0.01229(16) 0.00753(14) 0.00747(15)
I2 0.02390(19) 0.0425(3) 0.02221(19) 0.00213(17) 0.00450(15) 0.00817(17)
F1 0.035(2) 0.026(2) 0.0287(19) -0.0064(15) 0.0066(16) -0.0106(16)
F2 0.030(2) 0.026(2) 0.041(2) 0.0049(17) 0.0078(17) -0.0110(16)
F3 0.0307(19) 0.028(2) 0.0266(19) -0.0032(15) 0.0018(15) 0.0030(16)
F4 0.0247(17) 0.0169(17) 0.0330(19) 0.0003(14) 0.0042(15) -0.0073(14)
F5 0.043(2) 0.0203(18) 0.031(2) -0.0001(15) 0.0053(17) -0.0054(16)
F6 0.038(2) 0.037(2) 0.031(2) 0.0048(17) 0.0091(17) -0.0122(18)
F7 0.038(2) 0.0231(19) 0.034(2) 0.0007(16) 0.0058(17) -0.0030(16)
F8 0.051(3) 0.031(2) 0.032(2) -0.0072(17) 0.0049(19) 0.0072(19)
O1 0.0170(18) 0.0196(19) 0.0206(19) 0.0057(15) 0.0055(15) 0.0003(15)
O2 0.0196(19) 0.0164(19) 0.0204(19) 0.0025(15) 0.0022(15) 0.0019(15)
N1 0.036(3) 0.014(2) 0.037(3) 0.005(2) 0.005(2) 0.006(2)
N2 0.036(3) 0.014(2) 0.054(4) 0.007(2) 0.005(3) 0.004(2)
C1 0.023(3) 0.018(3) 0.026(3) -0.001(2) 0.003(2) 0.001(2)
C2 0.021(3) 0.015(3) 0.030(3) 0.011(2) 0.002(2) -0.002(2)
C3 0.021(3) 0.025(3) 0.021(3) 0.008(2) 0.007(2) 0.010(2)
C4 0.018(2) 0.019(3) 0.025(3) 0.002(2) 0.005(2) 0.006(2)
C5 0.018(2) 0.015(2) 0.024(3) 0.006(2) 0.002(2) 0.001(2)
C6 0.016(2) 0.015(2) 0.024(3) 0.005(2) 0.007(2) 0.0023(19)
C7 0.021(3) 0.028(3) 0.032(3) 0.006(3) 0.004(2) 0.001(2)
C8 0.029(3) 0.016(3) 0.042(4) 0.002(3) 0.000(3) 0.002(2)
C9 0.028(3) 0.025(3) 0.059(5) 0.002(3) -0.009(3) 0.004(3)
C10 0.026(3) 0.020(3) 0.045(4) 0.006(3) -0.001(3) 0.008(2)
C11 0.025(3) 0.020(3) 0.035(3) 0.004(2) 0.006(3) 0.003(2)
C12 0.026(3) 0.022(3) 0.033(3) 0.000(2) 0.002(3) 0.007(2)
C13 0.021(3) 0.033(3) 0.032(3) 0.004(3) 0.003(2) 0.003(3)
C14 0.031(3) 0.018(3) 0.052(4) 0.004(3) -0.003(3) 0.008(3)
C15 0.033(4) 0.016(3) 0.089(7) 0.003(4) -0.016(4) 0.005(3)
C16 0.028(3) 0.024(3) 0.067(5) 0.019(3) 0.000(3) 0.005(3)
C17 0.027(3) 0.019(3) 0.041(4) 0.007(3) 0.002(3) -0.004(2)
C18 0.028(3) 0.017(3) 0.041(4) 0.001(3) -0.001(3) 0.004(2)
C19 0.019(2) 0.024(3) 0.021(3) 0.004(2) 0.002(2) 0.006(2)
C20 0.027(3) 0.020(3) 0.018(3) 0.001(2) 0.001(2) 0.003(2)
C21 0.023(3) 0.024(3) 0.023(3) 0.007(2) -0.001(2) 0.000(2)
C22 0.026(3) 0.033(3) 0.021(3) 0.003(2) 0.001(2) 0.010(3)
C23 0.029(3) 0.027(3) 0.024(3) -0.001(2) 0.001(2) 0.009(2)
C24 0.023(3) 0.017(3) 0.026(3) 0.000(2) 0.001(2) 0.003(2)
I3 0.01641(16) 0.0326(2) 0.02314(18) 0.00196(15) 0.00331(13) 0.00596(14)
Br1 0.0304(3) 0.0294(4) 0.0453(4) -0.0039(3) -0.0037(3) -0.0038(3)
Br2 0.0246(3) 0.0432(4) 0.0536(5) 0.0030(4) 0.0033(3) 0.0045(3)
C25 0.025(3) 0.024(3) 0.031(3) -0.002(2) -0.002(2) 0.000(2)
C26 0.035(3) 0.026(3) 0.025(3) 0.000(2) 0.002(3) 0.004(3)
C27 0.026(3) 0.033(4) 0.034(3) 0.007(3) 0.000(3) 0.004(3)
C28 0.034(4) 0.027(3) 0.044(4) 0.006(3) 0.001(3) -0.006(3)
C29 0.039(4) 0.029(4) 0.054(5) 0.006(3) -0.008(4) 0.005(3)
C30 0.036(4) 0.033(4) 0.040(4) 0.003(3) -0.002(3) 0.007(3)
Br3A 0.175(5) 0.044(2) 0.377(10) -0.026(4) -0.207(6) 0.006(3)
Br4A 0.055(3) 0.117(4) 0.124(4) 0.079(3) 0.007(3) 0.009(3)
C31A 0.058(9) 0.089(10) 0.092(10) 0.010(9) -0.004(8) 0.000(9)
C32A 0.063(9) 0.084(10) 0.099(10) 0.013(9) -0.011(8) -0.001(9)
C33A 0.064(9) 0.087(10) 0.094(10) 0.006(9) -0.010(8) 0.003(9)
C34A 0.065(9) 0.090(10) 0.091(10) 0.003(9) -0.004(9) -0.002(9)
C35A 0.066(9) 0.084(10) 0.085(10) 0.007(9) 0.003(9) -0.002(9)
C36A 0.060(9) 0.087(10) 0.084(10) 0.003(9) 0.002(9) -0.005(9)
Br3B 0.0678(18) 0.0476(17) 0.0643(16) -0.0300(13) -0.0144(15) -0.0050(13)
Br4B 0.0196(13) 0.0486(16) 0.0418(15) 0.0194(13) -0.0069(11) -0.0011(11)
C31B 0.019(5) 0.019(5) 0.027(5) 0.015(5) -0.001(5) -0.006(4)
C32B 0.027(5) 0.009(5) 0.040(6) 0.012(5) -0.001(5) -0.003(4)
C33B 0.030(6) 0.013(5) 0.032(6) -0.004(5) -0.002(5) -0.005(5)
C34B 0.036(6) 0.015(5) 0.036(6) -0.002(5) -0.004(5) -0.004(5)
C35B 0.035(6) 0.008(5) 0.027(6) 0.002(5) -0.001(5) -0.005(5)
C36B 0.024(5) 0.016(5) 0.022(5) 0.001(5) -0.001(5) -0.009(5)
Br4C 0.034(3) 0.098(6) 0.244(13) 0.038(7) 0.025(5) 0.005(3)
Br3C 0.108(10) 0.211(19) 0.43(3) -0.06(2) 0.038(15) 0.042(11)
C31C 0.063(11) 0.077(11) 0.166(12) 0.018(11) 0.036(11) -0.013(11)
C32C 0.058(11) 0.076(11) 0.165(12) 0.019(11) 0.039(11) -0.016(10)
C33C 0.058(11) 0.074(11) 0.167(12) 0.017(11) 0.042(11) -0.013(11)
C34C 0.060(11) 0.075(11) 0.168(12) 0.015(12) 0.039(11) -0.012(11)
C35C 0.065(11) 0.077(11) 0.168(12) 0.015(12) 0.035(11) -0.011(11)
C36C 0.066(11) 0.077(12) 0.167(13) 0.017(12) 0.034(11) -0.013(11)

loop_
_atom_type_symbol
_atom_type_description
_atom_type_scat_dispersion_real
_atom_type_scat_dispersion_imag
_atom_type_scat_source
C C 0.0033 0.0016 'International Tables Vol C Tables 4.2.6.8 and 6.1.1.4'
H H 0.0000 0.0000 'International Tables Vol C Tables 4.2.6.8 and 6.1.1.4'
N N 0.0061 0.0033 'International Tables Vol C Tables 4.2.6.8 and 6.1.1.4'
O O 0.0106 0.0060 'International Tables Vol C Tables 4.2.6.8 and 6.1.1.4'
F F 0.0171 0.0103 'International Tables Vol C Tables 4.2.6.8 and 6.1.1.4'
Br Br -0.2901 2.4595 'International Tables Vol C Tables 4.2.6.8 and 6.1.1.4'
I I -0.4742 1.8119 'International Tables Vol C Tables 4.2.6.8 and 6.1.1.4'

loop_
_geom_angle_atom_site_label_1
_geom_angle_atom_site_label_2
_geom_angle_atom_site_label_3
_geom_angle
C6 O1 C7 119.4(4)
C19 O2 C13 113.9(4)
C10 N1 C11 121.3(6)
C10 N1 H1 127(3)
C11 N1 H1 112(3)
C16 N2 C17 118.3(6)
F1 C1 C6 119.3(5)
F1 C1 C2 118.7(5)
C6 C1 C2 122.1(6)
F2 C2 C3 120.8(5)
F2 C2 C1 118.1(6)
C3 C2 C1 121.1(5)
C4 C3 C2 117.1(5)
C4 C3 I1 119.7(4)
C2 C3 I1 123.2(4)
F3 C4 C3 120.4(5)
F3 C4 C5 116.5(5)
C3 C4 C5 123.1(6)
F4 C5 C4 119.3(5)
F4 C5 C6 121.0(5)
C4 C5 C6 119.8(5)
O1 C6 C1 117.7(5)
O1 C6 C5 125.0(5)
C1 C6 C5 116.9(5)
O1 C7 C13 107.8(5)
O1 C7 C8 111.6(5)
C13 C7 C8 109.0(4)
O1 C7 H7 109.5
C13 C7 H7 109.5
C8 C7 H7 109.5
C12 C8 C9 119.8(6)
C12 C8 C7 120.2(6)
C9 C8 C7 119.9(6)
C10 C9 C8 117.6(6)
C10 C9 H9 121.2
C8 C9 H9 121.2
N1 C10 C9 121.8(6)
N1 C10 H10 119.1
C9 C10 H10 119.1
N1 C11 C12 120.8(6)
N1 C11 H11 119.6
C12 C11 H11 119.6
C11 C12 C8 118.4(6)
C11 C12 H12 120.8
C8 C12 H12 120.8
O2 C13 C14 111.4(5)
O2 C13 C7 106.0(5)
C14 C13 C7 111.5(6)
O2 C13 H13 109.3
C14 C13 H13 109.3
C7 C13 H13 109.3
C18 C14 C15 119.1(6)
C18 C14 C13 121.7(6)
C15 C14 C13 119.1(6)
C16 C15 C14 117.7(7)
C16 C15 H15 121.2
C14 C15 H15 121.2
N2 C16 C15 123.0(7)
N2 C16 H16 118.5
C15 C16 H16 118.5
N2 C17 C18 122.9(6)
N2 C17 H17 118.5
C18 C17 H17 118.5
C14 C18 C17 118.4(6)
C14 C18 H18 120.8
C17 C18 H18 120.8
O2 C19 C24 120.6(5)
O2 C19 C20 121.9(5)
C24 C19 C20 117.3(5)
F5 C20 C21 120.7(5)
F5 C20 C19 118.7(5)
C21 C20 C19 120.6(6)
F6 C21 C20 117.7(6)
F6 C21 C22 120.3(6)
C20 C21 C22 122.0(6)
C23 C22 C21 116.4(6)
C23 C22 I2 120.7(5)
C21 C22 I2 122.9(5)
F8 C23 C22 119.8(6)
F8 C23 C24 116.6(6)
C22 C23 C24 123.5(6)
F7 C24 C23 120.9(5)
F7 C24 C19 119.0(5)
C23 C24 C19 120.1(6)
C30 C25 C26 121.8(6)
C30 C25 Br1 120.3(5)
C26 C25 Br1 117.8(5)
C27 C26 C25 117.7(6)
C27 C26 H26 121.1
C25 C26 H26 121.1
C26 C27 C28 121.8(7)
C26 C27 Br2 118.1(5)
C28 C27 Br2 120.1(5)
C29 C28 C27 118.9(7)
C29 C28 H28 120.6
C27 C28 H28 120.6
C28 C29 C30 120.5(7)
C28 C29 H29 119.7
C30 C29 H29 119.7
C25 C30 C29 119.1(7)
C25 C30 H30 120.4
C29 C30 H30 120.4
C36A C31A C32A 119.8(6)
C36A C31A Br4A 121.2(5)
C32A C31A Br4A 119.0(6)
C33A C32A C31A 120.3(6)
C33A C32A H32A 119.9
C31A C32A H32A 119.9
C34A C33A C32A 119.9(6)
C34A C33A Br3A 121.4(5)
C32A C33A Br3A 118.7(6)
C33A C34A C35A 119.8(7)
C33A C34A H34A 120.1
C35A C34A H34A 120.1
C34A C35A C36A 120.2(7)
C34A C35A H35A 119.9
C36A C35A H35A 119.9
C31A C36A C35A 119.9(7)
C31A C36A H36A 120.0
C35A C36A H36A 120.0
C36B C31B C32B 120.8(5)
C36B C31B Br4B 118.6(4)
C32B C31B Br4B 120.5(5)
C33B C32B C31B 118.8(6)
C33B C32B H32B 120.6
C31B C32B H32B 120.6
C32B C33B C34B 121.3(6)
C32B C33B Br3B 120.2(5)
C34B C33B Br3B 118.5(5)
C35B C34B C33B 119.1(6)
C35B C34B H34B 120.5
C33B C34B H34B 120.5
C34B C35B C36B 120.6(6)
C34B C35B H35B 119.7
C36B C35B H35B 119.7
C31B C36B C35B 119.4(6)
C31B C36B H36B 120.3
C35B C36B H36B 120.3
C32C C31C C36C 120.1(7)
C32C C31C Br4C 120.2(6)
C36C C31C Br4C 119.7(6)
C31C C32C C33C 119.9(7)
C31C C32C H32C 120.1
C33C C32C H32C 120.1
C34C C33C C32C 120.1(7)
C34C C33C Br3C 120.0(7)
C32C C33C Br3C 119.9(7)
C35C C34C C33C 120.0(7)
C35C C34C H34C 120.0
C33C C34C H34C 120.0
C36C C35C C34C 120.1(7)
C36C C35C H35C 120.0
C34C C35C H35C 120.0
C35C C36C C31C 120.0(7)
C35C C36C H36C 120.0
C31C C36C H36C 120.0

loop_
_geom_bond_atom_site_label_1
_geom_bond_atom_site_label_2
_geom_bond_distance
I1 C3 2.105(6)
I2 C22 2.093(6)
F1 C1 1.345(7)
F2 C2 1.347(7)
F3 C4 1.354(7)
F4 C5 1.334(6)
F5 C20 1.315(7)
F6 C21 1.345(7)
F7 C24 1.334(7)
F8 C23 1.350(8)
O1 C6 1.358(7)
O1 C7 1.433(7)
O2 C19 1.358(7)
O2 C13 1.472(8)
N1 C10 1.329(9)
N1 C11 1.337(9)
N1 H1 1.04(9)
N2 C16 1.332(10)
N2 C17 1.338(9)
C1 C6 1.379(8)
C1 C2 1.382(8)
C2 C3 1.382(9)
C3 C4 1.359(8)
C4 C5 1.389(8)
C5 C6 1.401(8)
C7 C13 1.522(9)
C7 C8 1.544(9)
C7 H7 1.0000
C8 C12 1.394(9)
C8 C9 1.401(9)
C9 C10 1.369(10)
C9 H9 0.9500
C10 H10 0.9500
C11 C12 1.365(9)
C11 H11 0.9500
C12 H12 0.9500
C13 C14 1.516(10)
C13 H13 1.0000
C14 C18 1.376(10)
C14 C15 1.406(10)
C15 C16 1.380(10)
C15 H15 0.9500
C16 H16 0.9500
C17 C18 1.378(9)
C17 H17 0.9500
C18 H18 0.9500
C19 C24 1.401(8)
C19 C20 1.410(8)
C20 C21 1.377(8)
C21 C22 1.398(9)
C22 C23 1.370(10)
C23 C24 1.378(9)
Br1 C25 1.898(6)
Br2 C27 1.908(7)
C25 C30 1.353(10)
C25 C26 1.393(10)
C26 C27 1.378(10)
C26 H26 0.9500
C27 C28 1.379(11)
C28 C29 1.373(11)
C28 H28 0.9500
C29 C30 1.397(11)
C29 H29 0.9500
C30 H30 0.9500
Br3A C33A 1.852(9)
Br4A C31A 1.854(8)
C31A C36A 1.388(7)
C31A C32A 1.392(6)
C32A C33A 1.392(7)
C32A H32A 0.9500
C33A C34A 1.389(7)
C34A C35A 1.391(7)
C34A H34A 0.9500
C35A C36A 1.392(7)
C35A H35A 0.9500
C36A H36A 0.9500
Br3B C33B 1.872(7)
Br4B C31B 1.895(6)
C31B C36B 1.389(7)
C31B C32B 1.391(6)
C32B C33B 1.388(6)
C32B H32B 0.9500
C33B C34B 1.390(7)
C34B C35B 1.388(6)
C34B H34B 0.9500
C35B C36B 1.392(7)
C35B H35B 0.9500
C36B H36B 0.9500
Br4C C31C 1.856(10)
Br3C C33C 1.859(11)
C31C C32C 1.391(7)
C31C C36C 1.391(7)
C32C C33C 1.391(7)
C32C H32C 0.9500
C33C C34C 1.390(7)
C34C C35C 1.390(7)
C34C H34C 0.9500
C35C C36C 1.389(7)
C35C H35C 0.9500
C36C H36C 0.9500

loop_
_geom_torsion_atom_site_label_1
_geom_torsion_atom_site_label_2
_geom_torsion_atom_site_label_3
_geom_torsion_atom_site_label_4
_geom_torsion
F1 C1 C2 F2 -0.7(9)
C6 C1 C2 F2 -179.7(5)
F1 C1 C2 C3 179.7(5)
C6 C1 C2 C3 0.7(9)
F2 C2 C3 C4 179.0(5)
C1 C2 C3 C4 -1.3(9)
F2 C2 C3 I1 2.0(8)
C1 C2 C3 I1 -178.3(5)
C2 C3 C4 F3 -179.3(5)
I1 C3 C4 F3 -2.3(8)
C2 C3 C4 C5 0.1(9)
I1 C3 C4 C5 177.2(4)
F3 C4 C5 F4 1.2(8)
C3 C4 C5 F4 -178.3(5)
F3 C4 C5 C6 -178.8(5)
C3 C4 C5 C6 1.7(9)
C7 O1 C6 C1 151.6(5)
C7 O1 C6 C5 -35.7(8)
F1 C1 C6 O1 -4.5(8)
C2 C1 C6 O1 174.5(5)
F1 C1 C6 C5 -177.8(5)
C2 C1 C6 C5 1.2(9)
F4 C5 C6 O1 5.0(9)
C4 C5 C6 O1 -175.1(5)
F4 C5 C6 C1 177.7(5)
C4 C5 C6 C1 -2.3(8)
C6 O1 C7 C13 -138.2(5)
C6 O1 C7 C8 102.2(5)
O1 C7 C8 C12 -169.4(5)
C13 C7 C8 C12 71.7(5)
O1 C7 C8 C9 14.0(4)
C13 C7 C8 C9 -104.9(5)
C12 C8 C9 C10 3.2(5)
C7 C8 C9 C10 179.8(2)
C11 N1 C10 C9 -1.0(6)
C8 C9 C10 N1 0.7(5)
C10 N1 C11 C12 -2.7(7)
N1 C11 C12 C8 6.4(9)
C9 C8 C12 C11 -6.6(8)
C7 C8 C12 C11 176.8(4)
C19 O2 C13 C14 81.7(6)
C19 O2 C13 C7 -156.8(5)
O1 C7 C13 O2 -64.4(6)
C8 C7 C13 O2 56.9(6)
O1 C7 C13 C14 56.9(7)
C8 C7 C13 C14 178.2(5)
O2 C13 C14 C18 38.0(9)
C7 C13 C14 C18 -80.2(9)
O2 C13 C14 C15 -144.8(7)
C7 C13 C14 C15 97.1(9)
C18 C14 C15 C16 -5.9(13)
C13 C14 C15 C16 176.7(8)
C17 N2 C16 C15 4.7(13)
C14 C15 C16 N2 -0.8(15)
C16 N2 C17 C18 -1.9(12)
C15 C14 C18 C17 8.6(12)
C13 C14 C18 C17 -174.2(7)
N2 C17 C18 C14 -4.8(12)
C13 O2 C19 C24 -105.1(6)
C13 O2 C19 C20 80.4(7)
O2 C19 C20 F5 -4.1(9)
C24 C19 C20 F5 -178.8(5)
O2 C19 C20 C21 175.9(5)
C24 C19 C20 C21 1.2(9)
F5 C20 C21 F6 0.3(9)
C19 C20 C21 F6 -179.8(5)
F5 C20 C21 C22 178.0(6)
C19 C20 C21 C22 -2.1(9)
F6 C21 C22 C23 179.9(6)
C20 C21 C22 C23 2.3(9)
F6 C21 C22 I2 -0.7(8)
C20 C21 C22 I2 -178.4(5)
C21 C22 C23 F8 -178.3(6)
I2 C22 C23 F8 2.3(8)
C21 C22 C23 C24 -1.8(10)
I2 C22 C23 C24 178.8(5)
F8 C23 C24 F7 -0.2(9)
C22 C23 C24 F7 -176.9(6)
F8 C23 C24 C19 177.7(5)
C22 C23 C24 C19 1.1(10)
O2 C19 C24 F7 2.5(9)
C20 C19 C24 F7 177.3(5)
O2 C19 C24 C23 -175.5(6)
C20 C19 C24 C23 -0.7(9)
C30 C25 C26 C27 -0.7(10)
Br1 C25 C26 C27 178.6(5)
C25 C26 C27 C28 0.7(11)
C25 C26 C27 Br2 -178.0(5)
C26 C27 C28 C29 -0.1(12)
Br2 C27 C28 C29 178.6(6)
C27 C28 C29 C30 -0.6(12)
C26 C25 C30 C29 0.1(12)
Br1 C25 C30 C29 -179.2(6)
C28 C29 C30 C25 0.6(13)
C36A C31A C32A C33A 0.0(2)
Br4A C31A C32A C33A 180.00(13)
C31A C32A C33A C34A 0.0(3)
C31A C32A C33A Br3A -179.99(11)
C32A C33A C34A C35A 0.0(3)
Br3A C33A C34A C35A 179.99(14)
C33A C34A C35A C36A 0.0(3)
C32A C31A C36A C35A 0.0(2)
Br4A C31A C36A C35A -179.99(12)
C34A C35A C36A C31A 0.0(3)
C36B C31B C32B C33B 0.0(2)
Br4B C31B C32B C33B 179.99(12)
C31B C32B C33B C34B 0.0(3)
C31B C32B C33B Br3B -179.97(11)
C32B C33B C34B C35B 0.0(3)
Br3B C33B C34B C35B 179.96(14)
C33B C34B C35B C36B 0.1(3)
C32B C31B C36B C35B 0.1(2)
Br4B C31B C36B C35B -179.96(13)
C34B C35B C36B C31B -0.1(3)
C36C C31C C32C C33C 0.0(2)
Br4C C31C C32C C33C 180.00(13)
C31C C32C C33C C34C 0.0(3)
C31C C32C C33C Br3C -179.99(11)
C32C C33C C34C C35C 0.0(3)
Br3C C33C C34C C35C 179.99(15)
C33C C34C C35C C36C 0.0(3)
C34C C35C C36C C31C 0.0(3)
C32C C31C C36C C35C 0.0(2)
Br4C C31C C36C C35C 180.00(13)
